data_4133175
loop_
_publ_author_name
'Rajabimoghadam, Khashayar'
'Darwish, Yousef'
'Bashir, Umyeena'
'Pitman, Dylan'
'Eichelberger, Sidney'
'Siegler, Maxime A.'
'Swart, Marcel'
'Garcia-Bosch, Isaac'

_publ_section_title
;
 Catalytic Aerobic Oxidation of Alcohols by Copper Complexes Bearing
 Redox-Active Ligands with Tunable H-Bonding Groups.
;
_journal_issue 48
_journal_name_full 'Journal of the American Chemical Society'
_journal_page_first 16625
_journal_page_last 16634
_journal_paper_doi 10.1021/jacs.8b08748
_journal_volume 140
_journal_year 2018
_chemical_formula_moiety 'C48 H84 Cu K2 N12 O8'
_chemical_formula_sum 'C48 H84 Cu K2 N12 O8'
_chemical_formula_weight 1099.01
_space_group_crystal_system orthorhombic
_space_group_IT_number 60
_space_group_name_Hall '-P 2n 2ab'
_space_group_name_H-M_alt 'P b c n'
_atom_sites_solution_hydrogens mixed
_atom_sites_solution_primary direct
_atom_sites_solution_secondary difmap
_audit_creation_method SHELXL-2014/7
_cell_angle_alpha 90
_cell_angle_beta 90
_cell_angle_gamma 90
_cell_formula_units_Z 4
_cell_length_a 14.10475(17)
_cell_length_b 22.8433(2)
_cell_length_c 17.8727(2)
_cell_measurement_reflns_used 14514
_cell_measurement_temperature 110(2)
_cell_measurement_theta_max 71.99
_cell_measurement_theta_min 3.85
_cell_volume 5758.57(11)
_computing_cell_refinement 'CrysAlisPro 1.171.39.29c (Rigaku OD, 2017)'
_computing_data_collection 'CrysAlisPro 1.171.39.29c (Rigaku OD, 2017)'
_computing_data_reduction 'CrysAlisPro 1.171.39.29c (Rigaku OD, 2017)'
_computing_molecular_graphics 'SHELXTL v6.10 (Sheldrick, 2008)'
_computing_publication_material 'SHELXTL v6.10 (Sheldrick, 2008)'
_computing_structure_refinement 'SHELXL-2014/7 (Sheldrick, 2015)'
_computing_structure_solution 'SHELXS-2014/7 (Sheldrick, 2015)'
_diffrn_ambient_temperature 110(2)
_diffrn_measured_fraction_theta_full 1.000
_diffrn_measured_fraction_theta_max 1.000
_diffrn_measurement_device_type 'SuperNova, Dual, Cu at zero, Atlas'
_diffrn_measurement_method '\w scans'
_diffrn_radiation_monochromator mirror
_diffrn_radiation_source 'SuperNova (Cu) X-ray Source'
_diffrn_radiation_type CuK\a
_diffrn_radiation_wavelength 1.54178
_diffrn_reflns_av_R_equivalents 0.0285
_diffrn_reflns_av_unetI/netI 0.0174
_diffrn_reflns_Laue_measured_fraction_full 1.000
_diffrn_reflns_Laue_measured_fraction_max 1.000
_diffrn_reflns_limit_h_max 17
_diffrn_reflns_limit_h_min -13
_diffrn_reflns_limit_k_max 28
_diffrn_reflns_limit_k_min -27
_diffrn_reflns_limit_l_max 22
_diffrn_reflns_limit_l_min -21
_diffrn_reflns_number 36896
_diffrn_reflns_point_group_measured_fraction_full 1.000
_diffrn_reflns_point_group_measured_fraction_max 1.000
_diffrn_reflns_theta_full 67.679
_diffrn_reflns_theta_max 71.898
_diffrn_reflns_theta_min 3.683
_exptl_absorpt_coefficient_mu 2.303
_exptl_absorpt_correction_T_max 0.792
_exptl_absorpt_correction_T_min 0.664
_exptl_absorpt_correction_type analytical
_exptl_absorpt_process_details
;
CrysAlisPro 1.171.39.29c (Rigaku Oxford Diffraction, 2017)
Analytical numeric absorption correction using a multifaceted crystal
			model based on expressions derived by R.C. Clark & J.S. Reid.
(Clark, R. C. & Reid, J. S. (1995). Acta Cryst. A51, 887-897)
Empirical absorption correction using spherical harmonics,
 implemented in SCALE3 ABSPACK scaling algorithm.
;
_exptl_crystal_colour blue-black
_exptl_crystal_density_diffrn 1.268
_exptl_crystal_description block
_exptl_crystal_F_000 2348
_exptl_crystal_size_max 0.24
_exptl_crystal_size_mid 0.21
_exptl_crystal_size_min 0.14
_refine_diff_density_max 1.224
_refine_diff_density_min -0.646
_refine_diff_density_rms 0.083
_refine_ls_extinction_method none
_refine_ls_goodness_of_fit_ref 1.092
_refine_ls_hydrogen_treatment mixed
_refine_ls_matrix_type full
_refine_ls_number_parameters 487
_refine_ls_number_reflns 5648
_refine_ls_number_restraints 687
_refine_ls_restrained_S_all 1.172
_refine_ls_R_factor_all 0.0780
_refine_ls_R_factor_gt 0.0674
_refine_ls_shift/su_max 0.008
_refine_ls_shift/su_mean 0.000
_refine_ls_structure_factor_coef Fsqd
_refine_ls_weighting_details 'w=1/[\s^2^(Fo^2^)+(0.1119P)^2^+6.9279P] where P=(Fo^2^+2Fc^2^)/3'
_refine_ls_weighting_scheme calc
_refine_ls_wR_factor_gt 0.1931
_refine_ls_wR_factor_ref 0.2076
_reflns_Friedel_coverage 0.000
_reflns_number_gt 4603
_reflns_number_total 5648
_reflns_threshold_expression 'I > 2\s(I)'
_cod_data_source_file ja8b08748_si_010.cif
_cod_data_source_block tBuPh_CuII_DMA
_cod_database_code 4133175
_shelx_shelxl_version_number 2014/7
_shelx_space_group_comment
;
The symmetry employed for this shelxl refinement is uniquely defined
by the following loop, which should always be used as a source of
symmetry information in preference to the above space-group names.
They are only intended as comments.
;

loop_
_space_group_symop_operation_xyz
'x, y, z'
'-x+1/2, -y+1/2, z+1/2'
'x+1/2, -y+1/2, -z'
'-x, y, -z+1/2'
'-x, -y, -z'
'x-1/2, y-1/2, -z-1/2'
'-x-1/2, y-1/2, z'
'x, -y, z-1/2'

loop_
_atom_site_label
_atom_site_type_symbol
_atom_site_fract_x
_atom_site_fract_y
_atom_site_fract_z
_atom_site_U_iso_or_equiv
_atom_site_adp_type
_atom_site_occupancy
_atom_site_site_symmetry_order
_atom_site_calc_flag
_atom_site_refinement_flags_posn
_atom_site_refinement_flags_adp
_atom_site_refinement_flags_occupancy
_atom_site_disorder_assembly
_atom_site_disorder_group
Cu1 Cu 0.5000 0.24734(2) 0.2500 0.0186(2) Uani 1 2 d S T P . .
C1 C 0.2314(3) 0.1421(3) 0.3554(3) 0.0822(17) Uani 1 1 d . . . . .
H1A H 0.2909 0.1283 0.3776 0.123 Uiso 1 1 calc R U . . .
H1B H 0.1786 0.1187 0.3748 0.123 Uiso 1 1 calc R U . . .
H1C H 0.2216 0.1833 0.3684 0.123 Uiso 1 1 calc R U . . .
C2 C 0.2492(3) 0.07161(16) 0.2505(3) 0.0594(11) Uani 1 1 d . . . . .
H2A H 0.2537 0.0675 0.1960 0.089 Uiso 1 1 calc R U . . .
H2B H 0.1949 0.0491 0.2689 0.089 Uiso 1 1 calc R U . . .
H2C H 0.3074 0.0569 0.2737 0.089 Uiso 1 1 calc R U . . .
C3 C 0.1452(3) 0.15981(19) 0.2354(3) 0.0673(13) Uani 1 1 d . . . . .
H3A H 0.1392 0.2015 0.2472 0.101 Uiso 1 1 calc R U . . .
H3B H 0.0904 0.1386 0.2556 0.101 Uiso 1 1 calc R U . . .
H3C H 0.1477 0.1547 0.1810 0.101 Uiso 1 1 calc R U . . .
C4 C 0.2362(2) 0.13574(15) 0.2706(2) 0.0419(7) Uani 1 1 d . . . . .
C5 C 0.34278(18) 0.18282(12) 0.17540(16) 0.0287(6) Uani 1 1 d . . . . .
C6 C 0.4465(2) 0.24006(11) 0.09761(14) 0.0257(5) Uani 1 1 d . . . . .
C7 C 0.3940(2) 0.23767(13) 0.03090(17) 0.0378(7) Uani 1 1 d . . . . .
H7 H 0.3286 0.2277 0.0326 0.045 Uiso 1 1 calc R U . . .
C8 C 0.4360(3) 0.24967(15) -0.03674(18) 0.0514(9) Uani 1 1 d . . . . .
H8 H 0.3994 0.2487 -0.0813 0.062 Uiso 1 1 calc R U . . .
C9 C 0.5312(3) 0.26305(17) -0.04000(18) 0.0535(9) Uani 1 1 d . . . . .
H9 H 0.5611 0.2683 -0.0872 0.064 Uiso 1 1 calc R U . . .
C10 C 0.5838(3) 0.26900(14) 0.02545(17) 0.0404(7) Uani 1 1 d . . . . .
H10 H 0.6492 0.2786 0.0225 0.049 Uiso 1 1 calc R U . . .
C11 C 0.5415(2) 0.26103(11) 0.09543(14) 0.0260(5) Uani 1 1 d . . . . .
C12 C 0.65935(17) 0.30879(11) 0.17116(15) 0.0259(5) Uani 1 1 d . . . . .
C13 C 0.7751(2) 0.34938(14) 0.26521(18) 0.0373(7) Uani 1 1 d . . . . .
C14 C 0.8635(2) 0.33784(18) 0.2184(2) 0.0551(9) Uani 1 1 d . . . . .
H14A H 0.8799 0.2962 0.2210 0.083 Uiso 1 1 calc R U . . .
H14B H 0.9163 0.3612 0.2377 0.083 Uiso 1 1 calc R U . . .
H14C H 0.8512 0.3487 0.1662 0.083 Uiso 1 1 calc R U . . .
C15 C 0.7495(3) 0.41403(16) 0.2608(2) 0.0502(9) Uani 1 1 d . . . . .
H15A H 0.7396 0.4251 0.2085 0.075 Uiso 1 1 calc R U . . .
H15B H 0.8012 0.4374 0.2820 0.075 Uiso 1 1 calc R U . . .
H15C H 0.6913 0.4212 0.2893 0.075 Uiso 1 1 calc R U . . .
C16 C 0.7952(3) 0.33064(19) 0.3460(2) 0.0592(10) Uani 1 1 d . . . . .
H16A H 0.7403 0.3399 0.3775 0.089 Uiso 1 1 calc R U . . .
H16B H 0.8510 0.3516 0.3647 0.089 Uiso 1 1 calc R U . . .
H16C H 0.8072 0.2884 0.3476 0.089 Uiso 1 1 calc R U . . .
N1 N 0.31893(19) 0.16990(12) 0.24777(14) 0.0385(6) Uani 1 1 d D . . . .
H1 H 0.340(3) 0.1950(15) 0.2786(18) 0.046 Uiso 1 1 d D U . . .
N2 N 0.41167(14) 0.22503(9) 0.16856(12) 0.0229(4) Uani 1 1 d . . . . .
N3 N 0.58452(14) 0.27020(9) 0.16536(11) 0.0226(4) Uani 1 1 d . . . . .
N4 N 0.69515(19) 0.31320(13) 0.24143(14) 0.0403(6) Uani 1 1 d D . . . .
H4 H 0.670(3) 0.2946(16) 0.2766(18) 0.048 Uiso 1 1 d D U . . .
O1 O 0.30493(16) 0.15578(10) 0.12262(12) 0.0398(5) Uani 1 1 d . . . . .
O2 O 0.69352(14) 0.33845(9) 0.11917(11) 0.0335(4) Uani 1 1 d . . . . .
K1 K 0.75195(4) 0.39256(3) 0.00120(3) 0.0370(2) Uani 1 1 d D . . . .
C1S C 0.9946(7) 0.5927(5) 0.1157(6) 0.074(3) Uani 0.416(3) 1 d D U P A 1
H1S1 H 1.0003 0.6332 0.0983 0.111 Uiso 0.416(3) 1 calc R U P A 1
H1S2 H 0.9647 0.5922 0.1652 0.111 Uiso 0.416(3) 1 calc R U P A 1
H1S3 H 1.0578 0.5750 0.1190 0.111 Uiso 0.416(3) 1 calc R U P A 1
C2S C 0.9026(7) 0.5915(4) 0.0005(5) 0.0719(19) Uani 0.416(3) 1 d D U P A 1
H2S1 H 0.9259 0.6317 0.0055 0.108 Uiso 0.416(3) 1 calc R U P A 1
H2S2 H 0.9265 0.5745 -0.0462 0.108 Uiso 0.416(3) 1 calc R U P A 1
H2S3 H 0.8332 0.5916 -0.0002 0.108 Uiso 0.416(3) 1 calc R U P A 1
N1S N 0.9345(4) 0.5581(3) 0.0612(4) 0.0636(18) Uani 0.416(3) 1 d D U P A 1
C3S C 0.9258(4) 0.5043(3) 0.0829(4) 0.0458(15) Uani 0.416(3) 1 d D U P A 1
C4S C 0.9744(8) 0.4858(6) 0.1556(5) 0.078(3) Uani 0.416(3) 1 d D U P A 1
H4S1 H 1.0080 0.5194 0.1771 0.117 Uiso 0.416(3) 1 calc R U P A 1
H4S2 H 0.9266 0.4718 0.1912 0.117 Uiso 0.416(3) 1 calc R U P A 1
H4S3 H 1.0197 0.4543 0.1452 0.117 Uiso 0.416(3) 1 calc R U P A 1
O1S O 0.8807(7) 0.4664(5) 0.0495(6) 0.068(2) Uani 0.416(3) 1 d D U P A 1
C1C C 0.9965(10) 0.5233(7) 0.1457(8) 0.084(3) Uani 0.311(3) 1 d D U P A 2
H1C1 H 1.0417 0.5503 0.1691 0.126 Uiso 0.311(3) 1 calc R U P A 2
H1C2 H 0.9460 0.5139 0.1814 0.126 Uiso 0.311(3) 1 calc R U P A 2
H1C3 H 1.0295 0.4873 0.1311 0.126 Uiso 0.311(3) 1 calc R U P A 2
C2C C 0.9729(9) 0.6098(4) 0.0462(9) 0.070(3) Uani 0.311(3) 1 d D U P A 2
H2C1 H 1.0198 0.6298 0.0775 0.105 Uiso 0.311(3) 1 calc R U P A 2
H2C2 H 0.9976 0.6059 -0.0048 0.105 Uiso 0.311(3) 1 calc R U P A 2
H2C3 H 0.9141 0.6327 0.0452 0.105 Uiso 0.311(3) 1 calc R U P A 2
N1C N 0.9538(7) 0.5519(5) 0.0768(7) 0.070(2) Uani 0.311(3) 1 d D U P A 2
C3C C 0.8946(7) 0.5145(5) 0.0480(7) 0.0613(19) Uani 0.311(3) 1 d D U P A 2
C4C C 0.8495(10) 0.5426(6) -0.0226(8) 0.0719(19) Uani 0.311(3) 1 d D U P A 2
H4C1 H 0.8758 0.5819 -0.0300 0.108 Uiso 0.311(3) 1 calc R U P A 2
H4C2 H 0.8635 0.5183 -0.0665 0.108 Uiso 0.311(3) 1 calc R U P A 2
H4C3 H 0.7807 0.5454 -0.0159 0.108 Uiso 0.311(3) 1 calc R U P A 2
O1C O 0.8713(8) 0.4663(5) 0.0663(7) 0.057(2) Uani 0.311(3) 1 d D U P A 2
C1D C 0.9506(11) 0.4664(6) 0.1374(10) 0.068(4) Uani 0.273(3) 1 d D U P A 3
H1D1 H 0.9908 0.4655 0.1821 0.102 Uiso 0.273(3) 1 calc R U P A 3
H1D2 H 0.8851 0.4572 0.1514 0.102 Uiso 0.273(3) 1 calc R U P A 3
H1D3 H 0.9734 0.4375 0.1012 0.102 Uiso 0.273(3) 1 calc R U P A 3
C2D C 1.0100(11) 0.5744(8) 0.1330(11) 0.078(4) Uani 0.273(3) 1 d D U P A 3
H2D1 H 1.0422 0.5596 0.1777 0.116 Uiso 0.273(3) 1 calc R U P A 3
H2D2 H 1.0574 0.5874 0.0965 0.116 Uiso 0.273(3) 1 calc R U P A 3
H2D3 H 0.9691 0.6074 0.1467 0.116 Uiso 0.273(3) 1 calc R U P A 3
N1D N 0.9544(6) 0.5294(5) 0.1013(6) 0.0563(19) Uani 0.273(3) 1 d D U P A 3
C3D C 0.9021(7) 0.5277(6) 0.0452(7) 0.063(2) Uani 0.273(3) 1 d D U P A 3
C4D C 0.8652(12) 0.5625(8) -0.0171(9) 0.0719(19) Uani 0.273(3) 1 d D U P A 3
H4D1 H 0.8912 0.6023 -0.0144 0.108 Uiso 0.273(3) 1 calc R U P A 3
H4D2 H 0.8837 0.5444 -0.0646 0.108 Uiso 0.273(3) 1 calc R U P A 3
H4D3 H 0.7959 0.5643 -0.0139 0.108 Uiso 0.273(3) 1 calc R U P A 3
O1D O 0.8606(7) 0.4835(4) 0.0285(7) 0.050(2) Uani 0.273(3) 1 d D U P A 3
C5S C 0.4790(8) 0.5696(6) -0.1326(7) 0.107(3) Uani 0.573(6) 1 d D U P A 1
H5S1 H 0.4714 0.6123 -0.1310 0.160 Uiso 0.573(6) 1 calc R U P A 1
H5S2 H 0.4943 0.5574 -0.1838 0.160 Uiso 0.573(6) 1 calc R U P A 1
H5S3 H 0.4198 0.5509 -0.1168 0.160 Uiso 0.573(6) 1 calc R U P A 1
C6S C 0.5911(7) 0.5942(4) -0.0317(6) 0.099(3) Uani 0.573(6) 1 d D U P A 1
H6S1 H 0.5678 0.6325 -0.0484 0.148 Uiso 0.573(6) 1 calc R U P A 1
H6S2 H 0.5675 0.5862 0.0189 0.148 Uiso 0.573(6) 1 calc R U P A 1
H6S3 H 0.6606 0.5944 -0.0313 0.148 Uiso 0.573(6) 1 calc R U P A 1
N2S N 0.5593(6) 0.5514(2) -0.0799(4) 0.0642(17) Uani 0.573(6) 1 d D U P A 1
C7S C 0.5723(4) 0.4951(2) -0.0799(4) 0.0469(14) Uani 0.573(6) 1 d D U P A 1
C8S C 0.5237(7) 0.4511(5) -0.1282(7) 0.102(3) Uani 0.573(6) 1 d D U P A 1
H8S1 H 0.4776 0.4710 -0.1604 0.154 Uiso 0.573(6) 1 calc R U P A 1
H8S2 H 0.5706 0.4309 -0.1593 0.154 Uiso 0.573(6) 1 calc R U P A 1
H8S3 H 0.4908 0.4225 -0.0967 0.154 Uiso 0.573(6) 1 calc R U P A 1
O2S O 0.6357(5) 0.4777(3) -0.0334(5) 0.0665(18) Uani 0.573(6) 1 d D U P A 1
C5C C 0.5023(11) 0.4910(6) -0.1580(9) 0.106(4) Uani 0.427(6) 1 d D U P A 2
H5C1 H 0.4588 0.5098 -0.1934 0.159 Uiso 0.427(6) 1 calc R U P A 2
H5C2 H 0.5553 0.4734 -0.1855 0.159 Uiso 0.427(6) 1 calc R U P A 2
H5C3 H 0.4684 0.4605 -0.1303 0.159 Uiso 0.427(6) 1 calc R U P A 2
C6C C 0.5138(8) 0.5948(4) -0.1167(9) 0.075(3) Uani 0.427(6) 1 d D U P A 2
H6C1 H 0.4683 0.5974 -0.1580 0.113 Uiso 0.427(6) 1 calc R U P A 2
H6C2 H 0.4850 0.6106 -0.0711 0.113 Uiso 0.427(6) 1 calc R U P A 2
H6C3 H 0.5706 0.6175 -0.1292 0.113 Uiso 0.427(6) 1 calc R U P A 2
N2C N 0.5392(7) 0.5352(4) -0.1050(6) 0.071(2) Uani 0.427(6) 1 d D U P A 2
C7C C 0.5977(7) 0.5162(4) -0.0549(5) 0.062(2) Uani 0.427(6) 1 d D U P A 2
C8C C 0.6406(10) 0.5569(6) 0.0019(8) 0.099(4) Uani 0.427(6) 1 d D U P A 2
H8C1 H 0.6190 0.5970 -0.0077 0.148 Uiso 0.427(6) 1 calc R U P A 2
H8C2 H 0.6208 0.5450 0.0523 0.148 Uiso 0.427(6) 1 calc R U P A 2
H8C3 H 0.7099 0.5554 -0.0016 0.148 Uiso 0.427(6) 1 calc R U P A 2
O2C O 0.6154(7) 0.4612(3) -0.0540(6) 0.060(2) Uani 0.427(6) 1 d D U P A 2

loop_
_atom_site_aniso_label
_atom_site_aniso_U_11
_atom_site_aniso_U_22
_atom_site_aniso_U_33
_atom_site_aniso_U_23
_atom_site_aniso_U_13
_atom_site_aniso_U_12
Cu1 0.0165(3) 0.0197(3) 0.0197(3) 0.000 -0.00273(16) 0.000
C1 0.062(3) 0.122(4) 0.062(3) -0.002(3) 0.021(2) -0.048(3)
C2 0.049(2) 0.0366(18) 0.092(3) 0.0168(19) 0.0018(18) -0.0059(15)
C3 0.0257(16) 0.054(2) 0.122(4) 0.018(2) -0.0023(19) -0.0064(15)
C4 0.0279(14) 0.0420(17) 0.0558(19) 0.0048(14) -0.0005(13) -0.0124(12)
C5 0.0233(12) 0.0279(12) 0.0350(14) -0.0025(10) -0.0090(10) -0.0022(10)
C6 0.0327(14) 0.0209(11) 0.0235(12) -0.0024(9) -0.0061(10) 0.0041(10)
C7 0.0511(18) 0.0316(14) 0.0309(15) -0.0023(11) -0.0146(13) -0.0019(13)
C8 0.078(3) 0.051(2) 0.0255(15) -0.0055(13) -0.0114(16) -0.0071(17)
C9 0.082(3) 0.055(2) 0.0230(15) -0.0084(14) 0.0069(16) -0.013(2)
C10 0.0535(19) 0.0400(16) 0.0279(14) -0.0077(12) 0.0104(13) -0.0047(14)
C11 0.0329(14) 0.0223(11) 0.0228(12) -0.0041(9) 0.0011(10) 0.0024(10)
C12 0.0199(11) 0.0277(12) 0.0300(13) 0.0027(10) 0.0015(9) -0.0001(9)
C13 0.0287(14) 0.0394(16) 0.0438(16) -0.0005(13) -0.0069(12) -0.0125(12)
C14 0.0274(15) 0.061(2) 0.077(3) -0.0136(19) -0.0040(16) -0.0026(15)
C15 0.0466(19) 0.0402(18) 0.064(2) -0.0113(16) 0.0009(15) -0.0051(14)
C16 0.059(2) 0.066(2) 0.053(2) 0.0028(18) -0.0246(18) -0.0250(19)
N1 0.0333(13) 0.0438(14) 0.0384(13) -0.0046(11) -0.0028(10) -0.0203(11)
N2 0.0221(10) 0.0215(10) 0.0253(10) -0.0019(8) -0.0052(8) -0.0001(8)
N3 0.0220(10) 0.0232(10) 0.0226(10) 0.0000(8) 0.0000(8) 0.0010(8)
N4 0.0369(14) 0.0494(15) 0.0345(13) 0.0113(11) -0.0090(10) -0.0253(12)
O1 0.0423(12) 0.0369(11) 0.0402(11) -0.0038(9) -0.0164(9) -0.0128(9)
O2 0.0279(10) 0.0374(10) 0.0351(10) 0.0052(8) 0.0045(8) -0.0064(8)
K1 0.0492(5) 0.0293(4) 0.0325(4) -0.0009(2) 0.0151(3) -0.0001(2)
C1S 0.065(6) 0.048(5) 0.108(7) -0.025(5) 0.015(5) -0.024(5)
C2S 0.068(4) 0.049(4) 0.098(4) 0.025(3) 0.007(3) -0.008(3)
N1S 0.048(3) 0.034(3) 0.109(4) 0.000(3) 0.028(3) 0.006(3)
C3S 0.037(3) 0.035(3) 0.066(4) -0.002(3) 0.013(3) -0.002(3)
C4S 0.086(7) 0.077(7) 0.071(6) 0.010(6) -0.012(6) 0.013(6)
O1S 0.062(4) 0.048(3) 0.093(5) -0.013(4) 0.023(4) -0.012(3)
C1C 0.076(6) 0.083(6) 0.094(7) -0.007(6) -0.014(6) -0.023(6)
C2C 0.049(5) 0.029(5) 0.131(8) -0.012(6) 0.016(6) -0.003(4)
N1C 0.061(4) 0.049(4) 0.099(5) -0.012(4) 0.013(4) -0.003(4)
C3C 0.055(4) 0.039(4) 0.090(4) -0.009(3) 0.023(3) -0.005(3)
C4C 0.068(4) 0.049(4) 0.098(4) 0.025(3) 0.007(3) -0.008(3)
O1C 0.057(4) 0.041(3) 0.073(4) -0.005(3) 0.027(3) -0.012(3)
C1D 0.060(6) 0.059(7) 0.087(8) 0.003(6) 0.007(6) -0.024(6)
C2D 0.068(7) 0.070(8) 0.095(8) -0.007(7) -0.012(6) -0.003(7)
N1D 0.049(4) 0.041(4) 0.079(4) 0.012(4) 0.019(3) -0.009(3)
C3D 0.051(4) 0.050(4) 0.088(4) -0.010(4) 0.016(3) -0.002(3)
C4D 0.068(4) 0.049(4) 0.098(4) 0.025(3) 0.007(3) -0.008(3)
O1D 0.047(4) 0.031(4) 0.073(5) -0.011(3) 0.001(4) -0.004(3)
C5S 0.100(7) 0.102(7) 0.118(7) 0.021(6) 0.001(6) 0.060(6)
C6S 0.081(5) 0.057(4) 0.158(8) -0.034(5) 0.027(5) -0.008(4)
N2S 0.064(4) 0.052(3) 0.077(4) 0.000(3) 0.019(3) 0.002(3)
C7S 0.035(3) 0.047(3) 0.058(3) 0.001(3) 0.009(2) 0.011(2)
C8S 0.076(5) 0.105(6) 0.127(7) -0.049(6) -0.010(5) 0.004(5)
O2S 0.050(3) 0.076(4) 0.074(4) 0.012(3) -0.003(3) 0.018(3)
C5C 0.105(8) 0.104(8) 0.109(8) -0.022(7) -0.042(6) 0.006(7)
C6C 0.051(5) 0.037(4) 0.138(8) 0.016(5) 0.020(6) 0.015(4)
N2C 0.052(4) 0.072(5) 0.088(5) 0.012(4) 0.005(4) 0.016(4)
C7C 0.047(4) 0.063(4) 0.076(4) 0.006(4) 0.008(3) 0.003(4)
C8C 0.090(7) 0.082(7) 0.124(8) -0.025(6) -0.023(6) -0.014(6)
O2C 0.047(4) 0.061(4) 0.072(5) 0.017(3) -0.003(3) 0.004(3)

loop_
_atom_type_symbol
_atom_type_description
_atom_type_scat_dispersion_real
_atom_type_scat_dispersion_imag
_atom_type_scat_source
C C 0.0181 0.0091 'International Tables Vol C Tables 4.2.6.8 and 6.1.1.4'
H H 0.0000 0.0000 'International Tables Vol C Tables 4.2.6.8 and 6.1.1.4'
Cu Cu -1.9646 0.5888 'International Tables Vol C Tables 4.2.6.8 and 6.1.1.4'
K K 0.3868 1.0657 'International Tables Vol C Tables 4.2.6.8 and 6.1.1.4'
N N 0.0311 0.0180 'International Tables Vol C Tables 4.2.6.8 and 6.1.1.4'
O O 0.0492 0.0322 'International Tables Vol C Tables 4.2.6.8 and 6.1.1.4'

loop_
_geom_angle_atom_site_label_1
_geom_angle_atom_site_label_2
_geom_angle_atom_site_label_3
_geom_angle
_geom_angle_site_symmetry_1
_geom_angle_site_symmetry_3
N2 Cu1 N2 150.21(12) 4_655 .
N2 Cu1 N3 83.46(9) 4_655 4_655
N2 Cu1 N3 104.38(9) . 4_655
N2 Cu1 N3 104.38(9) 4_655 .
N2 Cu1 N3 83.46(9) . .
N3 Cu1 N3 149.67(12) 4_655 .
C4 C1 H1A 109.5 . .
C4 C1 H1B 109.5 . .
H1A C1 H1B 109.5 . .
C4 C1 H1C 109.5 . .
H1A C1 H1C 109.5 . .
H1B C1 H1C 109.5 . .
C4 C2 H2A 109.5 . .
C4 C2 H2B 109.5 . .
H2A C2 H2B 109.5 . .
C4 C2 H2C 109.5 . .
H2A C2 H2C 109.5 . .
H2B C2 H2C 109.5 . .
C4 C3 H3A 109.5 . .
C4 C3 H3B 109.5 . .
H3A C3 H3B 109.5 . .
C4 C3 H3C 109.5 . .
H3A C3 H3C 109.5 . .
H3B C3 H3C 109.5 . .
N1 C4 C2 110.6(3) . .
N1 C4 C1 105.2(3) . .
C2 C4 C1 109.3(4) . .
N1 C4 C3 111.3(3) . .
C2 C4 C3 110.6(3) . .
C1 C4 C3 109.7(4) . .
O1 C5 N1 120.2(2) . .
O1 C5 N2 125.6(3) . .
N1 C5 N2 114.2(2) . .
N2 C6 C7 125.0(3) . .
N2 C6 C11 115.9(2) . .
C7 C6 C11 119.1(2) . .
C8 C7 C6 120.7(3) . .
C8 C7 H7 119.6 . .
C6 C7 H7 119.6 . .
C7 C8 C9 120.1(3) . .
C7 C8 H8 119.9 . .
C9 C8 H8 119.9 . .
C8 C9 C10 120.3(3) . .
C8 C9 H9 119.8 . .
C10 C9 H9 119.8 . .
C9 C10 C11 120.8(3) . .
C9 C10 H10 119.6 . .
C11 C10 H10 119.6 . .
C10 C11 N3 126.3(3) . .
C10 C11 C6 118.0(2) . .
N3 C11 C6 115.6(2) . .
O2 C12 N4 120.3(2) . .
O2 C12 N3 126.0(2) . .
N4 C12 N3 113.7(2) . .
N4 C13 C15 110.5(3) . .
N4 C13 C14 111.9(3) . .
C15 C13 C14 109.5(3) . .
N4 C13 C16 105.0(3) . .
C15 C13 C16 111.3(3) . .
C14 C13 C16 108.5(3) . .
C13 C14 H14A 109.5 . .
C13 C14 H14B 109.5 . .
H14A C14 H14B 109.5 . .
C13 C14 H14C 109.5 . .
H14A C14 H14C 109.5 . .
H14B C14 H14C 109.5 . .
C13 C15 H15A 109.5 . .
C13 C15 H15B 109.5 . .
H15A C15 H15B 109.5 . .
C13 C15 H15C 109.5 . .
H15A C15 H15C 109.5 . .
H15B C15 H15C 109.5 . .
C13 C16 H16A 109.5 . .
C13 C16 H16B 109.5 . .
H16A C16 H16B 109.5 . .
C13 C16 H16C 109.5 . .
H16A C16 H16C 109.5 . .
H16B C16 H16C 109.5 . .
C5 N1 C4 125.1(3) . .
C5 N1 H1 112(3) . .
C4 N1 H1 118(3) . .
C5 N2 C6 120.0(2) . .
C5 N2 Cu1 124.01(17) . .
C6 N2 Cu1 112.38(16) . .
C12 N3 C11 119.5(2) . .
C12 N3 Cu1 124.57(17) . .
C11 N3 Cu1 112.16(17) . .
C12 N4 C13 126.7(2) . .
C12 N4 H4 120(3) . .
C13 N4 H4 113(3) . .
C5 O1 K1 169.4(2) . 3_455
C12 O2 K1 173.25(19) . .
O2 K1 O1 126.01(8) . 3
O2 K1 O2S 110.4(2) . .
O1 K1 O2S 107.24(19) 3 .
O2 K1 O1S 105.1(3) . .
O1 K1 O1S 110.9(2) 3 .
O2S K1 O1S 91.9(4) . .
O2 K1 O1D 114.4(3) . .
O1 K1 O1D 109.2(3) 3 .
O2 K1 O1C 98.5(3) . .
O1 K1 O1C 117.6(3) 3 .
O2 K1 O2C 110.6(3) . .
O1 K1 O2C 98.2(2) 3 .
O1C K1 O2C 104.3(4) . .
O2 K1 C3C 111.5(2) . .
O1 K1 C3C 112.00(17) 3 .
O1C K1 C3C 15.0(4) . .
O2C K1 C3C 92.0(3) . .
N1S C1S H1S1 109.5 . .
N1S C1S H1S2 109.5 . .
H1S1 C1S H1S2 109.5 . .
N1S C1S H1S3 109.5 . .
H1S1 C1S H1S3 109.5 . .
H1S2 C1S H1S3 109.5 . .
N1S C2S H2S1 109.5 . .
N1S C2S H2S2 109.5 . .
H2S1 C2S H2S2 109.5 . .
N1S C2S H2S3 109.5 . .
H2S1 C2S H2S3 109.5 . .
H2S2 C2S H2S3 109.5 . .
C3S N1S C2S 136.0(7) . .
C3S N1S C1S 110.8(6) . .
C2S N1S C1S 113.2(6) . .
O1S C3S N1S 124.8(9) . .
O1S C3S C4S 116.8(9) . .
N1S C3S C4S 118.4(8) . .
C3S C4S H4S1 109.5 . .
C3S C4S H4S2 109.5 . .
H4S1 C4S H4S2 109.5 . .
C3S C4S H4S3 109.5 . .
H4S1 C4S H4S3 109.5 . .
H4S2 C4S H4S3 109.5 . .
C3S O1S K1 166.1(6) . .
N1C C1C H1C1 109.5 . .
N1C C1C H1C2 109.5 . .
H1C1 C1C H1C2 109.5 . .
N1C C1C H1C3 109.5 . .
H1C1 C1C H1C3 109.5 . .
H1C2 C1C H1C3 109.5 . .
N1C C2C H2C1 109.5 . .
N1C C2C H2C2 109.5 . .
H2C1 C2C H2C2 109.5 . .
N1C C2C H2C3 109.5 . .
H2C1 C2C H2C3 109.5 . .
H2C2 C2C H2C3 109.5 . .
C3C N1C C2C 124.5(12) . .
C3C N1C C1C 107.1(12) . .
C2C N1C C1C 128.4(11) . .
O1C C3C N1C 132.4(14) . .
O1C C3C C4C 119.4(12) . .
N1C C3C C4C 108.2(11) . .
O1C C3C K1 35.1(8) . .
N1C C3C K1 167.5(10) . .
C4C C3C K1 84.3(7) . .
C3C C4C H4C1 109.5 . .
C3C C4C H4C2 109.5 . .
H4C1 C4C H4C2 109.5 . .
C3C C4C H4C3 109.5 . .
H4C1 C4C H4C3 109.5 . .
H4C2 C4C H4C3 109.5 . .
C3C O1C K1 129.9(11) . .
N1D C1D H1D1 109.5 . .
N1D C1D H1D2 109.5 . .
H1D1 C1D H1D2 109.5 . .
N1D C1D H1D3 109.5 . .
H1D1 C1D H1D3 109.5 . .
H1D2 C1D H1D3 109.5 . .
N1D C2D H2D1 109.5 . .
N1D C2D H2D2 109.5 . .
H2D1 C2D H2D2 109.5 . .
N1D C2D H2D3 109.5 . .
H2D1 C2D H2D3 109.5 . .
H2D2 C2D H2D3 109.5 . .
C3D N1D C2D 132.4(14) . .
C3D N1D C1D 106.3(12) . .
C2D N1D C1D 121.3(13) . .
O1D C3D N1D 120.8(14) . .
O1D C3D C4D 95.5(12) . .
N1D C3D C4D 143.7(15) . .
C3D C4D H4D1 109.5 . .
C3D C4D H4D2 109.5 . .
H4D1 C4D H4D2 109.5 . .
C3D C4D H4D3 109.5 . .
H4D1 C4D H4D3 109.5 . .
H4D2 C4D H4D3 109.5 . .
C3D O1D K1 172.9(7) . .
N2S C5S H5S1 109.5 . .
N2S C5S H5S2 109.5 . .
H5S1 C5S H5S2 109.5 . .
N2S C5S H5S3 109.5 . .
H5S1 C5S H5S3 109.5 . .
H5S2 C5S H5S3 109.5 . .
N2S C6S H6S1 109.5 . .
N2S C6S H6S2 109.5 . .
H6S1 C6S H6S2 109.5 . .
N2S C6S H6S3 109.5 . .
H6S1 C6S H6S3 109.5 . .
H6S2 C6S H6S3 109.5 . .
C7S N2S C6S 131.0(8) . .
C7S N2S C5S 111.9(7) . .
C6S N2S C5S 115.6(7) . .
O2S C7S N2S 113.8(6) . .
O2S C7S C8S 119.2(7) . .
N2S C7S C8S 127.0(7) . .
C7S C8S H8S1 109.5 . .
C7S C8S H8S2 109.5 . .
H8S1 C8S H8S2 109.5 . .
C7S C8S H8S3 109.5 . .
H8S1 C8S H8S3 109.5 . .
H8S2 C8S H8S3 109.5 . .
C7S O2S K1 145.0(6) . .
N2C C5C H5C1 109.5 . .
N2C C5C H5C2 109.5 . .
H5C1 C5C H5C2 109.5 . .
N2C C5C H5C3 109.5 . .
H5C1 C5C H5C3 109.5 . .
H5C2 C5C H5C3 109.5 . .
N2C C6C H6C1 109.5 . .
N2C C6C H6C2 109.5 . .
H6C1 C6C H6C2 109.5 . .
N2C C6C H6C3 109.5 . .
H6C1 C6C H6C3 109.5 . .
H6C2 C6C H6C3 109.5 . .
C7C N2C C6C 125.7(9) . .
C7C N2C C5C 116.0(8) . .
C6C N2C C5C 118.1(9) . .
O2C C7C N2C 117.6(8) . .
O2C C7C C8C 121.3(9) . .
N2C C7C C8C 121.1(8) . .
C7C C8C H8C1 109.5 . .
C7C C8C H8C2 109.5 . .
H8C1 C8C H8C2 109.5 . .
C7C C8C H8C3 109.5 . .
H8C1 C8C H8C3 109.5 . .
H8C2 C8C H8C3 109.5 . .
C7C O2C K1 136.1(7) . .

loop_
_geom_bond_atom_site_label_1
_geom_bond_atom_site_label_2
_geom_bond_distance
_geom_bond_site_symmetry_2
Cu1 N2 1.982(2) 4_655
Cu1 N2 1.983(2) .
Cu1 N3 1.996(2) 4_655
Cu1 N3 1.996(2) .
Cu1 H1 2.60(4) .
Cu1 H4 2.67(4) .
C1 C4 1.525(6) .
C1 H1A 0.9800 .
C1 H1B 0.9800 .
C1 H1C 0.9800 .
C2 C4 1.519(5) .
C2 H2A 0.9800 .
C2 H2B 0.9800 .
C2 H2C 0.9800 .
C3 C4 1.531(5) .
C3 H3A 0.9800 .
C3 H3B 0.9800 .
C3 H3C 0.9800 .
C4 N1 1.462(4) .
C5 O1 1.248(3) .
C5 N1 1.369(4) .
C5 N2 1.374(3) .
C6 N2 1.403(3) .
C6 C7 1.405(4) .
C6 C11 1.423(4) .
C7 C8 1.374(5) .
C7 H7 0.9500 .
C8 C9 1.378(6) .
C8 H8 0.9500 .
C9 C10 1.391(5) .
C9 H9 0.9500 .
C10 C11 1.397(4) .
C10 H10 0.9500 .
C11 N3 1.405(3) .
C12 O2 1.247(3) .
C12 N4 1.357(4) .
C12 N3 1.379(3) .
C13 N4 1.461(4) .
C13 C15 1.522(5) .
C13 C14 1.525(5) .
C13 C16 1.533(5) .
C14 H14A 0.9800 .
C14 H14B 0.9800 .
C14 H14C 0.9800 .
C15 H15A 0.9800 .
C15 H15B 0.9800 .
C15 H15C 0.9800 .
C16 H16A 0.9800 .
C16 H16B 0.9800 .
C16 H16C 0.9800 .
N1 H1 0.85(2) .
N4 H4 0.84(2) .
O1 K1 2.584(2) 3_455
O2 K1 2.579(2) .
K1 O1 2.583(2) 3
K1 O2S 2.618(6) .
K1 O1S 2.625(5) .
K1 O1D 2.626(7) .
K1 O1C 2.649(7) .
K1 O2C 2.672(8) .
K1 C3C 3.536(11) .
C1S N1S 1.515(7) .
C1S H1S1 0.9800 .
C1S H1S2 0.9800 .
C1S H1S3 0.9800 .
C2S N1S 1.399(6) .
C2S H2S1 0.9800 .
C2S H2S2 0.9800 .
C2S H2S3 0.9800 .
N1S C3S 1.295(7) .
C3S O1S 1.228(7) .
C3S C4S 1.528(9) .
C4S H4S1 0.9800 .
C4S H4S2 0.9800 .
C4S H4S3 0.9800 .
C1C N1C 1.518(15) .
C1C H1C1 0.9800 .
C1C H1C2 0.9800 .
C1C H1C3 0.9800 .
C2C N1C 1.458(13) .
C2C H2C1 0.9800 .
C2C H2C2 0.9800 .
C2C H2C3 0.9800 .
N1C C3C 1.300(13) .
C3C O1C 1.195(13) .
C3C C4C 1.553(14) .
C4C H4C1 0.9800 .
C4C H4C2 0.9800 .
C4C H4C3 0.9800 .
C1D N1D 1.576(14) .
C1D H1D1 0.9800 .
C1D H1D2 0.9800 .
C1D H1D3 0.9800 .
C2D N1D 1.411(15) .
C2D H2D1 0.9800 .
C2D H2D2 0.9800 .
C2D H2D3 0.9800 .
N1D C3D 1.246(13) .
C3D O1D 1.205(13) .
C3D C4D 1.465(14) .
C4D H4D1 0.9800 .
C4D H4D2 0.9800 .
C4D H4D3 0.9800 .
C5S N2S 1.531(8) .
C5S H5S1 0.9800 .
C5S H5S2 0.9800 .
C5S H5S3 0.9800 .
C6S N2S 1.378(8) .
C6S H6S1 0.9800 .
C6S H6S2 0.9800 .
C6S H6S3 0.9800 .
N2S C7S 1.301(7) .
C7S O2S 1.283(7) .
C7S C8S 1.492(9) .
C8S H8S1 0.9800 .
C8S H8S2 0.9800 .
C8S H8S3 0.9800 .
C5C N2C 1.479(7) .
C5C H5C1 0.9800 .
C5C H5C2 0.9800 .
C5C H5C3 0.9800 .
C6C N2C 1.423(7) .
C6C H6C1 0.9800 .
C6C H6C2 0.9800 .
C6C H6C3 0.9800 .
N2C C7C 1.293(8) .
C7C O2C 1.281(8) .
C7C C8C 1.505(10) .
C8C H8C1 0.9800 .
C8C H8C2 0.9800 .
C8C H8C3 0.9800 .

loop_
_geom_hbond_atom_site_label_D
_geom_hbond_atom_site_label_H
_geom_hbond_atom_site_label_A
_geom_hbond_distance_DH
_geom_hbond_distance_HA
_geom_hbond_distance_DA
_geom_hbond_angle_DHA
_geom_hbond_site_symmetry_A
_geom_hbond_publ_flag
N1 H1 N3 0.85(2) 2.25(3) 3.085(3) 166(4) 4_655 yes
N4 H4 N2 0.84(2) 2.19(3) 2.986(3) 158(4) 4_655 yes

loop_
_geom_torsion_atom_site_label_1
_geom_torsion_atom_site_label_2
_geom_torsion_atom_site_label_3
_geom_torsion_atom_site_label_4
_geom_torsion
_geom_torsion_site_symmetry_4
N2 C6 C7 C8 -175.8(3) .
C11 C6 C7 C8 6.6(4) .
C6 C7 C8 C9 1.3(5) .
C7 C8 C9 C10 -5.0(6) .
C8 C9 C10 C11 0.6(6) .
C9 C10 C11 N3 -174.7(3) .
C9 C10 C11 C6 7.2(5) .
N2 C6 C11 C10 171.4(2) .
C7 C6 C11 C10 -10.7(4) .
N2 C6 C11 N3 -6.9(4) .
C7 C6 C11 N3 171.0(2) .
O1 C5 N1 C4 -14.8(5) .
N2 C5 N1 C4 167.3(3) .
C2 C4 N1 C5 71.2(4) .
C1 C4 N1 C5 -170.9(4) .
C3 C4 N1 C5 -52.2(5) .
O1 C5 N2 C6 -1.3(4) .
N1 C5 N2 C6 176.4(2) .
O1 C5 N2 Cu1 -158.2(2) .
N1 C5 N2 Cu1 19.6(3) .
C7 C6 N2 C5 30.6(4) .
C11 C6 N2 C5 -151.6(2) .
C7 C6 N2 Cu1 -170.0(2) .
C11 C6 N2 Cu1 7.7(3) .
O2 C12 N3 C11 1.3(4) .
N4 C12 N3 C11 -179.3(2) .
O2 C12 N3 Cu1 -155.1(2) .
N4 C12 N3 Cu1 24.2(3) .
C10 C11 N3 C12 25.2(4) .
C6 C11 N3 C12 -156.7(2) .
C10 C11 N3 Cu1 -175.6(2) .
C6 C11 N3 Cu1 2.5(3) .
O2 C12 N4 C13 -1.8(5) .
N3 C12 N4 C13 178.9(3) .
C15 C13 N4 C12 68.6(4) .
C14 C13 N4 C12 -53.7(5) .
C16 C13 N4 C12 -171.2(3) .
N1 C5 O1 K1 -163.7(9) 3_455
N2 C5 O1 K1 13.9(13) 3_455
C2S N1S C3S O1S -0.4(4) .
C1S N1S C3S O1S 179.8(2) .
C2S N1S C3S C4S -179.98(13) .
C1S N1S C3S C4S 0.2(2) .
N1S C3S O1S K1 -97(4) .
C4S C3S O1S K1 83(4) .
C2C N1C C3C O1C -179.7(3) .
C1C N1C C3C O1C 0.5(4) .
C2C N1C C3C C4C -0.3(3) .
C1C N1C C3C C4C 179.86(17) .
C2C N1C C3C K1 176(2) .
C1C N1C C3C K1 -4(2) .
N1C C3C O1C K1 -178.5(7) .
C4C C3C O1C K1 2.2(8) .
C2D N1D C3D O1D -179.88(19) .
C1D N1D C3D O1D 0.3(3) .
C2D N1D C3D C4D -0.5(5) .
C1D N1D C3D C4D 179.6(4) .
C6S N2S C7S O2S -10.8(15) .
C5S N2S C7S O2S -176.5(9) .
C6S N2S C7S C8S 170.5(10) .
C5S N2S C7S C8S 4.8(14) .
N2S C7S O2S K1 -159.8(8) .
C8S C7S O2S K1 18.9(16) .
C6C N2C C7C O2C -177.3(12) .
C5C N2C C7C O2C -3(2) .
C6C N2C C7C C8C 5(2) .
C5C N2C C7C C8C 179.7(13) .
N2C C7C O2C K1 160.5(9) .
C8C C7C O2C K1 -22(2) .
